data_1518930
loop_
_publ_author_name
'Karen Ventura'
'Jose M. Veleta'
'Alejandro Metta-Magana'
'Dino Villagran'

_publ_section_title
;
 Stabilization of a W2 6+ bimetallic complex supported by two
 N,N',N'-triphenylguanidinate ligands
;
_journal_name_full 'Inorganica Chimica Acta'
_journal_page_first 286
_journal_page_last 292
_journal_volume 424
_journal_year 2015
_chemical_formula_sum 'C46 H48 Cl4 N6 O2 W2'
_chemical_formula_weight 1226.40
_space_group_IT_number 2
_symmetry_cell_setting triclinic
_symmetry_space_group_name_Hall '-P 1'
_symmetry_space_group_name_H-M 'P -1'
_atom_sites_solution_hydrogens geom
_atom_sites_solution_primary direct
_atom_sites_solution_secondary difmap
_cell_angle_alpha 111.6790(10)
_cell_angle_beta 94.4110(10)
_cell_angle_gamma 97.6440(10)
_cell_formula_units_Z 1
_cell_length_a 9.8876(7)
_cell_length_b 10.9553(7)
_cell_length_c 11.5406(8)
_cell_measurement_reflns_used 3646
_cell_measurement_temperature 100(2)
_cell_measurement_theta_max 27.17
_cell_measurement_theta_min 2.64
_cell_volume 1140.52(13)
_computing_cell_refinement 'Bruker SAINT'
_computing_data_collection 'Bruker APEX2'
_computing_data_reduction 'Bruker SAINT'
_computing_molecular_graphics 'Bruker SHELXTL'
_computing_publication_material 'Bruker SHELXTL'
_computing_structure_refinement 'SHELXL-97 (Sheldrick, 2008)'
_computing_structure_solution 'SHELXS-97 (Sheldrick, 2008)'
_diffrn_ambient_temperature 100(2)
_diffrn_measured_fraction_theta_full 1.000
_diffrn_measured_fraction_theta_max 1.000
_diffrn_measurement_device_type 'Bruker APEX CCD'
_diffrn_measurement_method '\f and \w scans'
_diffrn_radiation_monochromator graphite
_diffrn_radiation_source 'fine-focus sealed tube'
_diffrn_radiation_type MoK\a
_diffrn_radiation_wavelength 0.71073
_diffrn_reflns_av_R_equivalents 0.0434
_diffrn_reflns_av_sigmaI/netI 0.0460
_diffrn_reflns_limit_h_max 11
_diffrn_reflns_limit_h_min -11
_diffrn_reflns_limit_k_max 11
_diffrn_reflns_limit_k_min -13
_diffrn_reflns_limit_l_max 13
_diffrn_reflns_limit_l_min -13
_diffrn_reflns_number 13491
_diffrn_reflns_theta_full 25.00
_diffrn_reflns_theta_max 25.00
_diffrn_reflns_theta_min 1.92
_exptl_absorpt_coefficient_mu 5.318
_exptl_absorpt_correction_T_max 0.8654
_exptl_absorpt_correction_T_min 0.6606
_exptl_absorpt_correction_type multi-scan
_exptl_crystal_colour green
_exptl_crystal_density_diffrn 1.786
_exptl_crystal_density_method 'not measured'
_exptl_crystal_description platty
_exptl_crystal_F_000 598
_exptl_crystal_size_max 0.09
_exptl_crystal_size_mid 0.05
_exptl_crystal_size_min 0.03
_refine_diff_density_max 0.922
_refine_diff_density_min -0.742
_refine_diff_density_rms 0.130
_refine_ls_extinction_method none
_refine_ls_goodness_of_fit_ref 0.663
_refine_ls_hydrogen_treatment mixed
_refine_ls_matrix_type full
_refine_ls_number_parameters 275
_refine_ls_number_reflns 4015
_refine_ls_number_restraints 1
_refine_ls_restrained_S_all 0.663
_refine_ls_R_factor_all 0.0353
_refine_ls_R_factor_gt 0.0274
_refine_ls_shift/su_max 0.001
_refine_ls_shift/su_mean 0.000
_refine_ls_structure_factor_coef Fsqd
_refine_ls_weighting_details 'calc w=1/[\s^2^(Fo^2^)+(0.1000P)^2^+0.6963P] where P=(Fo^2^+2Fc^2^)/3'
_refine_ls_weighting_scheme calc
_refine_ls_wR_factor_gt 0.0765
_refine_ls_wR_factor_ref 0.0854
_reflns_number_gt 3542
_reflns_number_total 4015
_reflns_threshold_expression >2sigma(I)
_cod_data_source_file ICA-2015-424-286-292-1.cif
_cod_data_source_block 598vgic_0ms
_cod_original_sg_symbol_H-M P-1
_cod_database_code 1518930

loop_
_symmetry_equiv_pos_as_xyz
'x, y, z'
'-x, -y, -z'

loop_
_atom_site_label
_atom_site_type_symbol
_atom_site_fract_x
_atom_site_fract_y
_atom_site_fract_z
_atom_site_U_iso_or_equiv
_atom_site_adp_type
_atom_site_occupancy
_atom_site_symmetry_multiplicity
_atom_site_calc_flag
_atom_site_refinement_flags
_atom_site_disorder_assembly
_atom_site_disorder_group
W1 W 0.446896(19) 0.39838(2) 0.491206(19) 0.01559(10) Uani 1 1 d . . .
Cl1 Cl 0.56868(13) 0.36189(14) 0.65404(13) 0.0229(3) Uani 1 1 d . . .
Cl2 Cl 0.26728(14) 0.33637(14) 0.32628(13) 0.0265(3) Uani 1 1 d . . .
N1 N 0.5756(4) 0.3065(4) 0.3641(4) 0.0170(10) Uani 1 1 d . . .
N2 N 0.6882(5) 0.5148(5) 0.3852(4) 0.0178(10) Uani 1 1 d . . .
N3 N 0.7174(5) 0.3217(5) 0.2151(4) 0.0197(10) Uani 1 1 d D . .
C1 C 0.6619(5) 0.3806(6) 0.3201(5) 0.0196(12) Uani 1 1 d . . .
C2 C 0.8134(6) 0.5949(5) 0.3793(5) 0.0179(11) Uani 1 1 d . . .
C3 C 0.9405(6) 0.5507(6) 0.3800(5) 0.0229(12) Uani 1 1 d . . .
H3 H 0.9440 0.4633 0.3769 0.028 Uiso 1 1 calc R . .
C4 C 1.0597(6) 0.6342(6) 0.3852(5) 0.0267(14) Uani 1 1 d . . .
H4 H 1.1452 0.6035 0.3845 0.032 Uiso 1 1 calc R . .
C5 C 1.0566(6) 0.7613(7) 0.3914(6) 0.0340(16) Uani 1 1 d . . .
H5 H 1.1396 0.8183 0.3955 0.041 Uiso 1 1 calc R . .
C6 C 0.9328(7) 0.8058(7) 0.3917(6) 0.0330(15) Uani 1 1 d . . .
H6 H 0.9309 0.8939 0.3963 0.040 Uiso 1 1 calc R . .
C7 C 0.8103(6) 0.7229(6) 0.3853(6) 0.0252(13) Uani 1 1 d . . .
H7 H 0.7252 0.7541 0.3850 0.030 Uiso 1 1 calc R . .
C8 C 0.7444(5) 0.3771(5) 0.1233(5) 0.0193(12) Uani 1 1 d . . .
C9 C 0.8434(6) 0.3337(6) 0.0457(6) 0.0264(13) Uani 1 1 d . . .
H9 H 0.8965 0.2719 0.0574 0.032 Uiso 1 1 calc R . .
C10 C 0.8644(6) 0.3805(6) -0.0480(6) 0.0281(14) Uani 1 1 d . . .
H10 H 0.9307 0.3488 -0.1021 0.034 Uiso 1 1 calc R . .
C11 C 0.7908(6) 0.4727(6) -0.0650(5) 0.0279(14) Uani 1 1 d . . .
H11 H 0.8075 0.5055 -0.1291 0.033 Uiso 1 1 calc R . .
C12 C 0.6932(6) 0.5166(6) 0.0117(6) 0.0293(14) Uani 1 1 d . . .
H12 H 0.6427 0.5805 0.0010 0.035 Uiso 1 1 calc R . .
C13 C 0.6677(5) 0.4679(6) 0.1051(5) 0.0219(12) Uani 1 1 d . . .
H13 H 0.5983 0.4967 0.1563 0.026 Uiso 1 1 calc R . .
C14 C 0.5379(6) 0.1641(6) 0.3000(6) 0.0217(12) Uani 1 1 d . . .
C15 C 0.4622(6) 0.1067(6) 0.1803(6) 0.0247(13) Uani 1 1 d . . .
H15 H 0.4432 0.1606 0.1349 0.030 Uiso 1 1 calc R . .
C16 C 0.4149(6) -0.0295(6) 0.1279(6) 0.0325(15) Uani 1 1 d . . .
H16 H 0.3637 -0.0696 0.0461 0.039 Uiso 1 1 calc R . .
C17 C 0.4424(7) -0.1078(6) 0.1955(7) 0.0351(16) Uani 1 1 d . . .
H17 H 0.4095 -0.2012 0.1599 0.042 Uiso 1 1 calc R . .
C18 C 0.5166(7) -0.0504(7) 0.3131(7) 0.0385(17) Uani 1 1 d . . .
H18 H 0.5358 -0.1040 0.3588 0.046 Uiso 1 1 calc R . .
C19 C 0.5637(7) 0.0855(6) 0.3655(6) 0.0304(14) Uani 1 1 d . . .
H19 H 0.6145 0.1251 0.4476 0.036 Uiso 1 1 calc R . .
C20 C 0.9503(8) 1.1113(8) 0.2313(9) 0.057(2) Uani 1 1 d . . .
H20A H 0.9334 1.1295 0.3191 0.068 Uiso 1 1 calc R . .
H20B H 1.0078 1.1914 0.2289 0.068 Uiso 1 1 calc R . .
C21 C 1.0211(8) 0.9915(10) 0.1826(11) 0.068(3) Uani 1 1 d . . .
H21A H 1.0910 1.0049 0.1295 0.082 Uiso 1 1 calc R . .
H21B H 1.0662 0.9736 0.2529 0.082 Uiso 1 1 calc R . .
C22 C 0.9049(11) 0.8791(9) 0.1061(9) 0.069(3) Uani 1 1 d . . .
H22A H 0.9217 0.8379 0.0176 0.083 Uiso 1 1 calc R . .
H22B H 0.8938 0.8096 0.1419 0.083 Uiso 1 1 calc R . .
C23 C 0.7888(9) 0.9404(8) 0.1140(12) 0.082(4) Uani 1 1 d . . .
H23A H 0.7340 0.9208 0.1753 0.098 Uiso 1 1 calc R . .
H23B H 0.7306 0.9029 0.0309 0.098 Uiso 1 1 calc R . .
O1 O 0.8248(4) 1.0789(4) 0.1513(4) 0.0347(11) Uani 1 1 d . . .
H3N H 0.729(7) 0.241(3) 0.197(6) 0.033(19) Uiso 1 1 d D . .

loop_
_atom_site_aniso_label
_atom_site_aniso_U_11
_atom_site_aniso_U_22
_atom_site_aniso_U_33
_atom_site_aniso_U_23
_atom_site_aniso_U_13
_atom_site_aniso_U_12
W1 0.01247(13) 0.01313(14) 0.01974(14) 0.00644(10) 0.00091(8) -0.00227(8)
Cl1 0.0198(6) 0.0245(7) 0.0261(7) 0.0132(6) 0.0003(5) 0.0009(5)
Cl2 0.0191(7) 0.0273(8) 0.0274(7) 0.0074(6) -0.0029(6) -0.0028(6)
N1 0.015(2) 0.013(2) 0.024(2) 0.009(2) 0.0037(18) 0.0005(18)
N2 0.013(2) 0.017(2) 0.027(3) 0.014(2) 0.0063(19) 0.0003(18)
N3 0.017(2) 0.015(2) 0.025(3) 0.005(2) 0.0064(19) 0.0008(19)
C1 0.012(2) 0.021(3) 0.026(3) 0.013(3) -0.003(2) -0.001(2)
C2 0.018(3) 0.016(3) 0.018(3) 0.006(2) 0.002(2) -0.002(2)
C3 0.016(3) 0.028(3) 0.024(3) 0.010(3) 0.003(2) 0.003(2)
C4 0.019(3) 0.038(4) 0.018(3) 0.008(3) -0.001(2) -0.002(3)
C5 0.018(3) 0.046(4) 0.032(3) 0.016(3) 0.002(3) -0.016(3)
C6 0.034(4) 0.026(3) 0.036(4) 0.015(3) 0.003(3) -0.010(3)
C7 0.020(3) 0.022(3) 0.035(3) 0.013(3) 0.003(2) 0.004(2)
C8 0.017(3) 0.018(3) 0.018(3) 0.006(2) -0.002(2) -0.009(2)
C9 0.022(3) 0.022(3) 0.033(3) 0.010(3) 0.001(3) 0.001(2)
C10 0.016(3) 0.038(4) 0.024(3) 0.010(3) 0.001(2) -0.010(3)
C11 0.023(3) 0.035(4) 0.021(3) 0.010(3) 0.000(2) -0.009(3)
C12 0.025(3) 0.031(3) 0.030(3) 0.014(3) -0.011(3) -0.002(3)
C13 0.016(3) 0.024(3) 0.025(3) 0.011(3) -0.002(2) 0.001(2)
C14 0.021(3) 0.016(3) 0.026(3) 0.008(2) 0.004(2) -0.004(2)
C15 0.028(3) 0.018(3) 0.028(3) 0.009(3) 0.010(3) 0.002(2)
C16 0.028(3) 0.024(3) 0.036(4) 0.005(3) 0.002(3) -0.006(3)
C17 0.042(4) 0.020(3) 0.041(4) 0.011(3) 0.007(3) -0.004(3)
C18 0.049(4) 0.023(3) 0.043(4) 0.018(3) -0.006(3) -0.002(3)
C19 0.039(4) 0.021(3) 0.031(3) 0.011(3) 0.000(3) 0.003(3)
C20 0.037(4) 0.050(5) 0.076(6) 0.022(5) -0.010(4) 0.004(4)
C21 0.038(4) 0.097(7) 0.128(9) 0.097(7) 0.034(5) 0.035(5)
C22 0.095(8) 0.056(6) 0.061(6) 0.019(5) 0.010(5) 0.043(6)
C23 0.048(5) 0.027(4) 0.160(11) 0.031(6) -0.015(6) 0.002(4)
O1 0.028(2) 0.024(2) 0.050(3) 0.012(2) 0.001(2) 0.0074(19)

loop_
_atom_type_symbol
_atom_type_description
_atom_type_scat_dispersion_real
_atom_type_scat_dispersion_imag
_atom_type_scat_source
C C 0.0033 0.0016 'International Tables Vol C Tables 4.2.6.8 and 6.1.1.4'
Cl Cl 0.1484 0.1585 'International Tables Vol C Tables 4.2.6.8 and 6.1.1.4'
N N 0.0061 0.0033 'International Tables Vol C Tables 4.2.6.8 and 6.1.1.4'
O O 0.0106 0.0060 'International Tables Vol C Tables 4.2.6.8 and 6.1.1.4'
W W -0.8490 6.8722 'International Tables Vol C Tables 4.2.6.8 and 6.1.1.4'
H H 0.0000 0.0000 'International Tables Vol C Tables 4.2.6.8 and 6.1.1.4'

loop_
_geom_angle_atom_site_label_1
_geom_angle_atom_site_label_2
_geom_angle_atom_site_label_3
_geom_angle
_geom_angle_site_symmetry_1
_geom_angle_site_symmetry_3
N1 W1 N2 177.93(15) . 2_666
N1 W1 W1 90.70(12) . 2_666
N2 W1 W1 90.86(12) 2_666 2_666
N1 W1 Cl2 89.95(13) . .
N2 W1 Cl2 88.33(13) 2_666 .
W1 W1 Cl2 104.77(4) 2_666 .
N1 W1 Cl1 91.88(13) . .
N2 W1 Cl1 89.08(13) 2_666 .
W1 W1 Cl1 103.45(4) 2_666 .
Cl2 W1 Cl1 151.69(5) . .
C1 N1 C14 121.9(5) . .
C1 N1 W1 119.6(4) . .
C14 N1 W1 115.9(3) . .
C1 N2 C2 121.2(5) . .
C1 N2 W1 118.7(4) . 2_666
C2 N2 W1 119.9(4) . 2_666
C1 N3 C8 125.2(5) . .
C1 N3 H3N 118(5) . .
C8 N3 H3N 117(5) . .
N3 C1 N1 120.3(5) . .
N3 C1 N2 122.2(5) . .
N1 C1 N2 117.5(5) . .
C7 C2 C3 119.3(5) . .
C7 C2 N2 119.1(5) . .
C3 C2 N2 121.3(5) . .
C4 C3 C2 119.8(6) . .
C4 C3 H3 120.1 . .
C2 C3 H3 120.1 . .
C5 C4 C3 120.8(6) . .
C5 C4 H4 119.6 . .
C3 C4 H4 119.6 . .
C4 C5 C6 119.7(5) . .
C4 C5 H5 120.1 . .
C6 C5 H5 120.1 . .
C5 C6 C7 120.7(6) . .
C5 C6 H6 119.7 . .
C7 C6 H6 119.7 . .
C2 C7 C6 119.6(6) . .
C2 C7 H7 120.2 . .
C6 C7 H7 120.2 . .
C9 C8 C13 119.3(5) . .
C9 C8 N3 119.4(5) . .
C13 C8 N3 121.2(5) . .
C10 C9 C8 119.8(6) . .
C10 C9 H9 120.1 . .
C8 C9 H9 120.1 . .
C9 C10 C11 121.2(6) . .
C9 C10 H10 119.4 . .
C11 C10 H10 119.4 . .
C12 C11 C10 119.3(6) . .
C12 C11 H11 120.3 . .
C10 C11 H11 120.3 . .
C11 C12 C13 120.4(6) . .
C11 C12 H12 119.8 . .
C13 C12 H12 119.8 . .
C8 C13 C12 119.9(6) . .
C8 C13 H13 120.1 . .
C12 C13 H13 120.1 . .
C19 C14 C15 119.8(5) . .
C19 C14 N1 118.2(5) . .
C15 C14 N1 121.5(5) . .
C16 C15 C14 119.6(6) . .
C16 C15 H15 120.2 . .
C14 C15 H15 120.2 . .
C15 C16 C17 119.9(6) . .
C15 C16 H16 120.1 . .
C17 C16 H16 120.1 . .
C18 C17 C16 120.1(6) . .
C18 C17 H17 119.9 . .
C16 C17 H17 119.9 . .
C17 C18 C19 120.1(6) . .
C17 C18 H18 120.0 . .
C19 C18 H18 120.0 . .
C14 C19 C18 120.6(6) . .
C14 C19 H19 119.7 . .
C18 C19 H19 119.7 . .
O1 C20 C21 106.2(7) . .
O1 C20 H20A 110.5 . .
C21 C20 H20A 110.5 . .
O1 C20 H20B 110.5 . .
C21 C20 H20B 110.5 . .
H20A C20 H20B 108.7 . .
C22 C21 C20 103.6(6) . .
C22 C21 H21A 111.0 . .
C20 C21 H21A 111.0 . .
C22 C21 H21B 111.0 . .
C20 C21 H21B 111.0 . .
H21A C21 H21B 109.0 . .
C23 C22 C21 104.2(7) . .
C23 C22 H22A 110.9 . .
C21 C22 H22A 110.9 . .
C23 C22 H22B 110.9 . .
C21 C22 H22B 110.9 . .
H22A C22 H22B 108.9 . .
C22 C23 O1 111.8(7) . .
C22 C23 H23A 109.3 . .
O1 C23 H23A 109.3 . .
C22 C23 H23B 109.3 . .
O1 C23 H23B 109.3 . .
H23A C23 H23B 107.9 . .
C23 O1 C20 103.8(6) . .

loop_
_geom_bond_atom_site_label_1
_geom_bond_atom_site_label_2
_geom_bond_distance
_geom_bond_site_symmetry_2
W1 N1 2.078(5) .
W1 N2 2.086(5) 2_666
W1 W1 2.2612(4) 2_666
W1 Cl2 2.3329(14) .
W1 Cl1 2.3401(14) .
N1 C1 1.354(7) .
N1 C14 1.439(7) .
N2 C1 1.358(7) .
N2 C2 1.440(7) .
N2 W1 2.086(5) 2_666
N3 C1 1.343(7) .
N3 C8 1.427(7) .
N3 H3N 0.86(2) .
C2 C7 1.382(8) .
C2 C3 1.406(8) .
C3 C4 1.375(8) .
C3 H3 0.9500 .
C4 C5 1.371(9) .
C4 H4 0.9500 .
C5 C6 1.376(10) .
C5 H5 0.9500 .
C6 C7 1.393(8) .
C6 H6 0.9500 .
C7 H7 0.9500 .
C8 C9 1.390(8) .
C8 C13 1.393(8) .
C9 C10 1.376(9) .
C9 H9 0.9500 .
C10 C11 1.382(9) .
C10 H10 0.9500 .
C11 C12 1.374(9) .
C11 H11 0.9500 .
C12 C13 1.392(8) .
C12 H12 0.9500 .
C13 H13 0.9500 .
C14 C19 1.374(9) .
C14 C15 1.392(8) .
C15 C16 1.384(8) .
C15 H15 0.9500 .
C16 C17 1.394(10) .
C16 H16 0.9500 .
C17 C18 1.367(10) .
C17 H17 0.9500 .
C18 C19 1.381(9) .
C18 H18 0.9500 .
C19 H19 0.9500 .
C20 O1 1.407(9) .
C20 C21 1.513(12) .
C20 H20A 0.9900 .
C20 H20B 0.9900 .
C21 C22 1.510(13) .
C21 H21A 0.9900 .
C21 H21B 0.9900 .
C22 C23 1.397(12) .
C22 H22A 0.9900 .
C22 H22B 0.9900 .
C23 O1 1.402(9) .
C23 H23A 0.9900 .
C23 H23B 0.9900 .

loop_
_geom_torsion_atom_site_label_1
_geom_torsion_atom_site_label_2
_geom_torsion_atom_site_label_3
_geom_torsion_atom_site_label_4
_geom_torsion
_geom_torsion_site_symmetry_1
_geom_torsion_site_symmetry_2
_geom_torsion_site_symmetry_3
_geom_torsion_site_symmetry_4
N2 W1 N1 C1 131(4) 2_666 . . .
W1 W1 N1 C1 -7.8(4) 2_666 . . .
Cl2 W1 N1 C1 97.0(4) . . . .
Cl1 W1 N1 C1 -111.3(4) . . . .
N2 W1 N1 C14 -31(5) 2_666 . . .
W1 W1 N1 C14 -169.5(4) 2_666 . . .
Cl2 W1 N1 C14 -64.8(4) . . . .
Cl1 W1 N1 C14 87.0(4) . . . .
C8 N3 C1 N1 144.5(5) . . . .
C8 N3 C1 N2 -34.9(8) . . . .
C14 N1 C1 N3 -1.3(8) . . . .
W1 N1 C1 N3 -161.9(4) . . . .
C14 N1 C1 N2 178.2(4) . . . .
W1 N1 C1 N2 17.6(7) . . . .
C2 N2 C1 N3 -25.5(8) . . . .
W1 N2 C1 N3 160.5(4) 2_666 . . .
C2 N2 C1 N1 155.1(5) . . . .
W1 N2 C1 N1 -18.9(7) 2_666 . . .
C1 N2 C2 C7 145.9(5) . . . .
W1 N2 C2 C7 -40.2(7) 2_666 . . .
C1 N2 C2 C3 -40.3(8) . . . .
W1 N2 C2 C3 133.6(5) 2_666 . . .
C7 C2 C3 C4 -0.7(8) . . . .
N2 C2 C3 C4 -174.4(5) . . . .
C2 C3 C4 C5 0.9(9) . . . .
C3 C4 C5 C6 -0.4(10) . . . .
C4 C5 C6 C7 -0.2(10) . . . .
C3 C2 C7 C6 0.1(9) . . . .
N2 C2 C7 C6 174.0(5) . . . .
C5 C6 C7 C2 0.4(10) . . . .
C1 N3 C8 C9 157.0(5) . . . .
C1 N3 C8 C13 -26.8(8) . . . .
C13 C8 C9 C10 -0.2(8) . . . .
N3 C8 C9 C10 176.1(5) . . . .
C8 C9 C10 C11 1.5(9) . . . .
C9 C10 C11 C12 -1.2(9) . . . .
C10 C11 C12 C13 -0.5(8) . . . .
C9 C8 C13 C12 -1.5(8) . . . .
N3 C8 C13 C12 -177.7(5) . . . .
C11 C12 C13 C8 1.8(8) . . . .
C1 N1 C14 C19 123.0(6) . . . .
W1 N1 C14 C19 -75.7(6) . . . .
C1 N1 C14 C15 -64.8(7) . . . .
W1 N1 C14 C15 96.5(6) . . . .
C19 C14 C15 C16 -0.6(9) . . . .
N1 C14 C15 C16 -172.7(5) . . . .
C14 C15 C16 C17 0.4(9) . . . .
C15 C16 C17 C18 -0.3(10) . . . .
C16 C17 C18 C19 0.4(11) . . . .
C15 C14 C19 C18 0.7(10) . . . .
N1 C14 C19 C18 173.1(6) . . . .
C17 C18 C19 C14 -0.6(11) . . . .
O1 C20 C21 C22 -20.6(9) . . . .
C20 C21 C22 C23 1.7(11) . . . .
C21 C22 C23 O1 18.5(13) . . . .
C22 C23 O1 C20 -32.2(12) . . . .
C21 C20 O1 C23 31.4(9) . . . .
